data_1551697
loop_
_publ_author_name
'SINGH, Kuldeep'
'KOUR, Inderjeet'
'KOUR, Gurpreet'
'SACHAR, Renu'
'GUPTA, Vivek K.'
Rajnikant,

_publ_section_title
;
 Synthesis and X-ray Crystal Structure of
 Bis(O-propylxanthato)-bis(3-chloropyridine)nickel(II)
;
_journal_issue 0
_journal_name_full 'X-ray Structure Analysis Online'
_journal_page_first 15
_journal_paper_doi 10.2116/xraystruct.29.15
_journal_volume 29
_journal_year 2013
_chemical_formula_moiety 'C18 H22 Cl2 N2 Ni O2 S4'
_chemical_formula_sum 'C18 H22 Cl2 N2 Ni O2 S4'
_chemical_formula_weight 556.23
_chemical_name_systematic
;
bis(O-propylxanthato)bis(3-chloropyridine)nickel(II)
;
_space_group_IT_number 14
_space_group_name_Hall '-P 2yn'
_space_group_name_H-M_alt 'P 1 21/n 1'
_symmetry_cell_setting monoclinic
_symmetry_space_group_name_Hall '-P 2yn'
_symmetry_space_group_name_H-M 'P 1 21/n 1'
_atom_sites_solution_hydrogens geom
_atom_sites_solution_primary direct
_atom_sites_solution_secondary difmap
_audit_creation_method SHELXL-97
_cell_angle_alpha 90.00
_cell_angle_beta 96.4430(10)
_cell_angle_gamma 90.00
_cell_formula_units_Z 2
_cell_length_a 9.40790(10)
_cell_length_b 10.7323(2)
_cell_length_c 11.7498(2)
_cell_measurement_reflns_used 30854
_cell_measurement_temperature 293(2)
_cell_measurement_theta_max 29.0661
_cell_measurement_theta_min 3.4829
_cell_volume 1178.87(3)
_computing_cell_refinement 'CrysAlisPro, Diff.Ltd,Ver 1.171.34.40'
_computing_data_collection 'CrysAlisPro,Diff.Ltd,Ver 1.171.34.40'
_computing_data_reduction 'CrysAlisPro, Diff.Ltd,Ver 1.171.34.40'
_computing_molecular_graphics 'ORTEP3 (Farrugia, 1997)'
_computing_publication_material 'PLATON(Spek,2009)& PARST(Nardeli 1995)'
_computing_structure_refinement 'SHELXL-97 (Sheldrick, 2008)'
_computing_structure_solution 'SHELXS-97 (Sheldrick, 2008)'
_diffrn_ambient_temperature 293(2)
_diffrn_detector_area_resol_mean 0
_diffrn_measured_fraction_theta_full 0.998
_diffrn_measured_fraction_theta_max 0.998
_diffrn_measurement_device_type 'Xcalibur, Sapphire3'
_diffrn_measurement_method 'omega scans'
_diffrn_radiation_monochromator graphite
_diffrn_radiation_source 'fine-focus sealed tube'
_diffrn_radiation_type MoK\a
_diffrn_radiation_wavelength 0.71073
_diffrn_reflns_av_R_equivalents 0.0513
_diffrn_reflns_av_sigmaI/netI 0.0123
_diffrn_reflns_limit_h_max 11
_diffrn_reflns_limit_h_min -11
_diffrn_reflns_limit_k_max 13
_diffrn_reflns_limit_k_min -13
_diffrn_reflns_limit_l_max 14
_diffrn_reflns_limit_l_min -14
_diffrn_reflns_number 67914
_diffrn_reflns_theta_full 26.00
_diffrn_reflns_theta_max 26.00
_diffrn_reflns_theta_min 3.49
_diffrn_standards_decay_% 0
_diffrn_standards_interval_count 0
_diffrn_standards_interval_time 0
_diffrn_standards_number 0
_exptl_absorpt_coefficient_mu 1.422
_exptl_absorpt_correction_T_max 1.00000
_exptl_absorpt_correction_T_min 0.55918
_exptl_absorpt_correction_type multi-scan
_exptl_absorpt_process_details 'Crys Alis RED'
_exptl_crystal_colour Green
_exptl_crystal_density_diffrn 1.567
_exptl_crystal_density_method 'not measured'
_exptl_crystal_description Blocked-shape
_exptl_crystal_F_000 572
_exptl_crystal_size_max 0.30
_exptl_crystal_size_mid 0.20
_exptl_crystal_size_min 0.20
_refine_diff_density_max 0.287
_refine_diff_density_min -0.246
_refine_diff_density_rms 0.048
_refine_ls_extinction_coef 0.0323(13)
_refine_ls_extinction_expression Fc^*^=kFc[1+0.001xFc^2^\l^3^/sin(2\q)]^-1/4^
_refine_ls_extinction_method SHELXL
_refine_ls_goodness_of_fit_ref 1.086
_refine_ls_hydrogen_treatment mixed
_refine_ls_matrix_type full
_refine_ls_number_parameters 135
_refine_ls_number_reflns 2315
_refine_ls_number_restraints 0
_refine_ls_restrained_S_all 1.086
_refine_ls_R_factor_all 0.0283
_refine_ls_R_factor_gt 0.0230
_refine_ls_shift/su_max 0.003
_refine_ls_shift/su_mean 0.001
_refine_ls_structure_factor_coef Fsqd
_refine_ls_weighting_details 'calc w=1/[\s^2^(Fo^2^)+(0.0282P)^2^+0.5587P] where P=(Fo^2^+2Fc^2^)/3'
_refine_ls_weighting_scheme calc
_refine_ls_wR_factor_gt 0.0570
_refine_ls_wR_factor_ref 0.0614
_reflns_number_gt 2064
_reflns_number_total 2315
_reflns_threshold_expression >2sigma(I)
_cod_data_source_file 29_15_1.txt
_cod_data_source_block nip3
_cod_depositor_comments
;
The following automatic conversions were performed:

'_symmetry_cell_setting' value 'Monoclinic' changed to 'monoclinic'
according to
/home/andrius/struct/COD-crude-data/automatic-downloads/current/J-STAGE/lib/dictionaries/cif_core.dic
dictionary named 'cif_core.dic' version 2.4.2 from 2011-04-26.

Automatic conversion script
Id: cif_fix_values 6524 2018-11-02 12:15:13Z antanas 
;
_cod_original_sg_symbol_H-M P121/n1
_cod_database_code 1551697

loop_
_symmetry_equiv_pos_as_xyz
'x, y, z'
'-x+1/2, y+1/2, -z+1/2'
'-x, -y, -z'
'x-1/2, -y-1/2, z-1/2'

loop_
_atom_site_label
_atom_site_type_symbol
_atom_site_fract_x
_atom_site_fract_y
_atom_site_fract_z
_atom_site_U_iso_or_equiv
_atom_site_adp_type
_atom_site_occupancy
_atom_site_symmetry_multiplicity
_atom_site_calc_flag
_atom_site_refinement_flags
Ni1 Ni 0.0000 0.0000 0.0000 0.02816(11) Uani 1 2 d S
S2 S 0.04508(5) 0.16176(4) 0.14309(4) 0.03484(13) Uani 1 1 d .
S3 S 0.13813(5) -0.09916(4) 0.16594(4) 0.03609(13) Uani 1 1 d .
Cl4 Cl 0.51726(6) -0.13123(6) -0.17871(5) 0.05594(17) Uani 1 1 d .
N1 N 0.19248(15) 0.04816(14) -0.06870(12) 0.0320(3) Uani 1 1 d .
C2 C 0.2260(2) 0.16682(18) -0.08743(16) 0.0385(4) Uani 1 1 d .
H2 H 0.1625 0.2288 -0.0706 0.046 Uiso 1 1 calc R
C3 C 0.3503(2) 0.20126(19) -0.13053(17) 0.0447(5) Uani 1 1 d .
H3 H 0.3701 0.2850 -0.1416 0.054 Uiso 1 1 calc R
C4 C 0.4448(2) 0.1111(2) -0.15707(17) 0.0424(5) Uani 1 1 d .
H4 H 0.5302 0.1321 -0.1851 0.051 Uiso 1 1 calc R
C5 C 0.40883(19) -0.01102(18) -0.14076(16) 0.0355(4) Uani 1 1 d .
C6 C 0.28385(19) -0.03967(18) -0.09486(15) 0.0344(4) Uani 1 1 d .
H6 H 0.2627 -0.1228 -0.0818 0.041 Uiso 1 1 calc R
C7 C 0.12675(18) 0.04507(18) 0.22151(15) 0.0338(4) Uani 1 1 d .
O8 O 0.17924(15) 0.07443(13) 0.32775(11) 0.0447(3) Uani 1 1 d .
C9 C 0.2534(3) -0.0194(2) 0.40064(19) 0.0550(6) Uani 1 1 d .
H9A H 0.3363 -0.0498 0.3669 0.066 Uiso 1 1 calc R
H9B H 0.1905 -0.0892 0.4106 0.066 Uiso 1 1 calc R
C10 C 0.2989(3) 0.0424(3) 0.5144(2) 0.0651(7) Uani 1 1 d .
H10A H 0.3562 -0.0158 0.5632 0.078 Uiso 1 1 calc R
H10B H 0.3587 0.1136 0.5019 0.078 Uiso 1 1 calc R
C11 C 0.1759(3) 0.0853(3) 0.5753(2) 0.0771(8) Uani 1 1 d .
H11A H 0.1198 0.1445 0.5284 0.116 Uiso 1 1 calc R
H11B H 0.2117 0.1237 0.6466 0.116 Uiso 1 1 calc R
H11C H 0.1174 0.0150 0.5899 0.116 Uiso 1 1 calc R

loop_
_atom_site_aniso_label
_atom_site_aniso_U_11
_atom_site_aniso_U_22
_atom_site_aniso_U_33
_atom_site_aniso_U_23
_atom_site_aniso_U_13
_atom_site_aniso_U_12
Ni1 0.02789(18) 0.02691(18) 0.03117(18) -0.00316(12) 0.00991(12) -0.00119(12)
S2 0.0398(3) 0.0300(2) 0.0356(2) -0.00516(18) 0.00846(19) 0.00129(18)
S3 0.0384(3) 0.0318(2) 0.0388(3) -0.00153(18) 0.00751(19) 0.00178(19)
Cl4 0.0421(3) 0.0564(3) 0.0739(4) 0.0049(3) 0.0269(3) 0.0121(2)
N1 0.0316(7) 0.0320(8) 0.0338(7) -0.0011(6) 0.0095(6) -0.0021(6)
C2 0.0436(10) 0.0335(10) 0.0406(10) -0.0012(8) 0.0143(8) -0.0014(8)
C3 0.0513(12) 0.0357(10) 0.0497(11) 0.0025(9) 0.0170(9) -0.0106(9)
C4 0.0365(10) 0.0520(12) 0.0409(10) 0.0068(9) 0.0134(8) -0.0092(9)
C5 0.0299(9) 0.0440(10) 0.0338(9) 0.0028(8) 0.0081(7) 0.0031(8)
C6 0.0327(9) 0.0333(9) 0.0383(9) 0.0016(8) 0.0091(7) -0.0008(8)
C7 0.0308(9) 0.0395(10) 0.0326(9) -0.0052(8) 0.0101(7) -0.0026(8)
O8 0.0539(8) 0.0450(8) 0.0341(7) -0.0049(6) -0.0006(6) 0.0056(7)
C9 0.0615(14) 0.0608(14) 0.0411(11) -0.0010(10) -0.0013(10) 0.0167(11)
C10 0.0668(15) 0.0760(17) 0.0477(13) -0.0036(12) -0.0142(11) 0.0063(14)
C11 0.101(2) 0.082(2) 0.0462(13) -0.0140(13) -0.0006(14) 0.0229(17)

loop_
_atom_type_symbol
_atom_type_description
_atom_type_scat_dispersion_real
_atom_type_scat_dispersion_imag
_atom_type_scat_source
C C 0.0033 0.0016 'International Tables Vol C Tables 4.2.6.8 and 6.1.1.4'
H H 0.0000 0.0000 'International Tables Vol C Tables 4.2.6.8 and 6.1.1.4'
N N 0.0061 0.0033 'International Tables Vol C Tables 4.2.6.8 and 6.1.1.4'
O O 0.0106 0.0060 'International Tables Vol C Tables 4.2.6.8 and 6.1.1.4'
S S 0.1246 0.1234 'International Tables Vol C Tables 4.2.6.8 and 6.1.1.4'
Cl Cl 0.1484 0.1585 'International Tables Vol C Tables 4.2.6.8 and 6.1.1.4'
Ni Ni 0.3393 1.1124 'International Tables Vol C Tables 4.2.6.8 and 6.1.1.4'

loop_
_geom_angle_atom_site_label_1
_geom_angle_atom_site_label_2
_geom_angle_atom_site_label_3
_geom_angle
_geom_angle_site_symmetry_1
_geom_angle_site_symmetry_3
N1 Ni1 N1 180.00(7) 3 .
N1 Ni1 S2 90.06(4) 3 .
N1 Ni1 S2 89.94(4) . .
N1 Ni1 S2 89.94(4) 3 3
N1 Ni1 S2 90.06(4) . 3
S2 Ni1 S2 180.000(16) . 3
N1 Ni1 S3 89.46(4) 3 .
N1 Ni1 S3 90.54(4) . .
S2 Ni1 S3 73.982(15) . .
S2 Ni1 S3 106.018(15) 3 .
N1 Ni1 S3 90.54(4) 3 3
N1 Ni1 S3 89.46(4) . 3
S2 Ni1 S3 106.018(15) . 3
S2 Ni1 S3 73.982(15) 3 3
S3 Ni1 S3 180.00(2) . 3
C7 S2 Ni1 83.14(6) . .
C7 S3 Ni1 81.90(7) . .
C6 N1 C2 117.73(15) . .
C6 N1 Ni1 120.89(12) . .
C2 N1 Ni1 121.37(12) . .
N1 C2 C3 122.86(18) . .
N1 C2 H2 118.6 . .
C3 C2 H2 118.6 . .
C4 C3 C2 119.53(18) . .
C4 C3 H3 120.2 . .
C2 C3 H3 120.2 . .
C5 C4 C3 117.72(17) . .
C5 C4 H4 121.1 . .
C3 C4 H4 121.1 . .
C4 C5 C6 120.05(17) . .
C4 C5 Cl4 120.89(14) . .
C6 C5 Cl4 119.06(15) . .
N1 C6 C5 122.06(17) . .
N1 C6 H6 119.0 . .
C5 C6 H6 119.0 . .
O8 C7 S3 123.24(15) . .
O8 C7 S2 115.83(14) . .
S3 C7 S2 120.93(11) . .
C7 O8 C9 119.61(16) . .
O8 C9 C10 106.69(19) . .
O8 C9 H9A 110.4 . .
C10 C9 H9A 110.4 . .
O8 C9 H9B 110.4 . .
C10 C9 H9B 110.4 . .
H9A C9 H9B 108.6 . .
C11 C10 C9 113.6(2) . .
C11 C10 H10A 108.9 . .
C9 C10 H10A 108.9 . .
C11 C10 H10B 108.9 . .
C9 C10 H10B 108.9 . .
H10A C10 H10B 107.7 . .
C10 C11 H11A 109.5 . .
C10 C11 H11B 109.5 . .
H11A C11 H11B 109.5 . .
C10 C11 H11C 109.5 . .
H11A C11 H11C 109.5 . .
H11B C11 H11C 109.5 . .

loop_
_geom_bond_atom_site_label_1
_geom_bond_atom_site_label_2
_geom_bond_distance
_geom_bond_site_symmetry_2
Ni1 N1 2.1274(14) 3
Ni1 N1 2.1274(14) .
Ni1 S2 2.4209(4) .
Ni1 S2 2.4209(4) 3
Ni1 S3 2.4606(5) .
Ni1 S3 2.4606(5) 3
S2 C7 1.688(2) .
S3 C7 1.6881(19) .
Cl4 C5 1.7337(19) .
N1 C6 1.335(2) .
N1 C2 1.336(2) .
C2 C3 1.376(3) .
C2 H2 0.9300 .
C3 C4 1.373(3) .
C3 H3 0.9300 .
C4 C5 1.372(3) .
C4 H4 0.9300 .
C5 C6 1.382(3) .
C6 H6 0.9300 .
C7 O8 1.328(2) .
O8 C9 1.450(3) .
C9 C10 1.511(3) .
C9 H9A 0.9700 .
C9 H9B 0.9700 .
C10 C11 1.499(4) .
C10 H10A 0.9700 .
C10 H10B 0.9700 .
C11 H11A 0.9600 .
C11 H11B 0.9600 .
C11 H11C 0.9600 .

loop_
_geom_torsion_atom_site_label_1
_geom_torsion_atom_site_label_2
_geom_torsion_atom_site_label_3
_geom_torsion_atom_site_label_4
_geom_torsion
_geom_torsion_site_symmetry_1
N1 Ni1 S2 C7 88.12(7) 3
N1 Ni1 S2 C7 -91.88(7) .
S2 Ni1 S2 C7 -129(8) 3
S3 Ni1 S2 C7 -1.31(6) .
S3 Ni1 S2 C7 178.69(6) 3
N1 Ni1 S3 C7 -88.90(7) 3
N1 Ni1 S3 C7 91.10(7) .
S2 Ni1 S3 C7 1.31(6) .
S2 Ni1 S3 C7 -178.69(6) 3
S3 Ni1 S3 C7 164(100) 3
N1 Ni1 N1 C6 -178(100) 3
S2 Ni1 N1 C6 134.35(13) .
S2 Ni1 N1 C6 -45.65(13) 3
S3 Ni1 N1 C6 60.36(13) .
S3 Ni1 N1 C6 -119.64(13) 3
N1 Ni1 N1 C2 2(100) 3
S2 Ni1 N1 C2 -45.84(14) .
S2 Ni1 N1 C2 134.16(14) 3
S3 Ni1 N1 C2 -119.82(14) .
S3 Ni1 N1 C2 60.18(14) 3
C6 N1 C2 C3 -0.9(3) .
Ni1 N1 C2 C3 179.25(15) .
N1 C2 C3 C4 0.7(3) .
C2 C3 C4 C5 1.1(3) .
C3 C4 C5 C6 -2.5(3) .
C3 C4 C5 Cl4 176.71(16) .
C2 N1 C6 C5 -0.5(3) .
Ni1 N1 C6 C5 179.28(13) .
C4 C5 C6 N1 2.3(3) .
Cl4 C5 C6 N1 -176.90(14) .
Ni1 S3 C7 O8 177.48(15) .
Ni1 S3 C7 S2 -2.10(10) .
Ni1 S2 C7 O8 -177.49(14) .
Ni1 S2 C7 S3 2.13(10) .
S3 C7 O8 C9 1.5(3) .
S2 C7 O8 C9 -178.91(15) .
C7 O8 C9 C10 -179.80(18) .
O8 C9 C10 C11 63.5(3) .
